data_7056324
loop_
_publ_author_name
'Kumar, Akshay'
'Trivedi, Manoj'
'Yadav, Bhaskaran'
'Sharma, Raj Kishore'
'Singh, Gurmeet'

_publ_section_title
;
 Synthetic, Spectral and Structural Studies of a Schiff Base and its
 Anticorrosive Activity on Mild Steel in H2SO4
;
_journal_name_full 'New J. Chem.'
_journal_paper_doi 10.1039/C7NJ00896A
_journal_year 2017
_chemical_formula_moiety 'C19 H19 N3 O'
_chemical_formula_sum 'C19 H19 N3 O'
_chemical_formula_weight 305.37
_chemical_name_systematic
;
 ?
;
_space_group_crystal_system orthorhombic
_space_group_IT_number 61
_space_group_name_Hall '-P 2ac 2ab'
_space_group_name_H-M_alt 'P b c a'
_symmetry_space_group_name_Hall '-P 2ac 2ab'
_symmetry_space_group_name_H-M 'P b c a'
_atom_sites_solution_hydrogens mixed
_audit_creation_method SHELXL-2013
_audit_update_record
;
2017-02-26 deposited with the CCDC.
2017-06-12 downloaded from the CCDC.
;
_cell_angle_alpha 90
_cell_angle_beta 90
_cell_angle_gamma 90
_cell_formula_units_Z 8
_cell_length_a 7.0070(4)
_cell_length_b 17.952(2)
_cell_length_c 26.4727(17)
_cell_measurement_reflns_used 3755
_cell_measurement_temperature 293(2)
_cell_measurement_theta_max 23.7380
_cell_measurement_theta_min 3.7440
_cell_volume 3330.0(5)
_computing_cell_refinement
;
CrysAlisPro, Oxford Diffraction Ltd.,
Version 1.171.34.44 (release 25-10-2010 CrysAlis171 .NET)
(compiled Oct 25 2010,18:11:34)
;
_computing_data_collection
;
CrysAlisPro, Oxford Diffraction Ltd.,
Version 1.171.34.44 (release 25-10-2010 CrysAlis171 .NET)
(compiled Oct 25 2010,18:11:34)
;
_computing_data_reduction
;
CrysAlisPro, Oxford Diffraction Ltd.,
Version 1.171.34.44 (release 25-10-2010 CrysAlis171 .NET)
(compiled Oct 25 2010,18:11:34)
;
_computing_molecular_graphics 'ORTEP-32 (Faruggia, 1997)'
_computing_publication_material 'SHELXL-97 (Sheldrick, 1997)'
_computing_structure_refinement 'SHELXL-97 (Sheldrick, 1997)'
_computing_structure_solution 'SHELXS-97 (Sheldrick, 1990)'
_diffrn_ambient_temperature 293(2)
_diffrn_detector_area_resol_mean 15.9853
_diffrn_measured_fraction_theta_full 0.999
_diffrn_measured_fraction_theta_max 0.902
_diffrn_measurement_device_type 'Xcalibur, Sapphire3'
_diffrn_measurement_method \w/2\q
_diffrn_radiation_type MoK\a
_diffrn_radiation_wavelength 0.71073
_diffrn_reflns_av_R_equivalents 0.0443
_diffrn_reflns_av_unetI/netI 0.0413
_diffrn_reflns_Laue_measured_fraction_full 0.999
_diffrn_reflns_Laue_measured_fraction_max 0.902
_diffrn_reflns_limit_h_max 9
_diffrn_reflns_limit_h_min -9
_diffrn_reflns_limit_k_max 15
_diffrn_reflns_limit_k_min -23
_diffrn_reflns_limit_l_max 35
_diffrn_reflns_limit_l_min -36
_diffrn_reflns_number 24793
_diffrn_reflns_point_group_measured_fraction_full 0.999
_diffrn_reflns_point_group_measured_fraction_max 0.902
_diffrn_reflns_theta_full 25.242
_diffrn_reflns_theta_max 29.394
_diffrn_reflns_theta_min 3.078
_diffrn_source 'fine-focus sealed tube'
_exptl_absorpt_coefficient_mu 0.077
_exptl_absorpt_correction_type multi-scan
_exptl_absorpt_process_details
;
CrysAlisPro, Agilent Technologies,
Version 1.171.36.32 (release 02-08-2013 CrysAlis171 .NET)
(compiled Aug  2 2013,16:46:58)
Empirical absorption correction using spherical harmonics,
 implemented in SCALE3 ABSPACK scaling algorithm.
;
_exptl_crystal_colour Yellow
_exptl_crystal_density_diffrn 1.218
_exptl_crystal_description Needle
_exptl_crystal_F_000 1296
_exptl_crystal_size_max 0.20
_exptl_crystal_size_mid 0.10
_exptl_crystal_size_min 0.05
_refine_diff_density_max 0.283
_refine_diff_density_min -0.248
_refine_diff_density_rms 0.036
_refine_ls_extinction_coef 0.0022(4)
_refine_ls_extinction_expression Fc^*^=kFc[1+0.001xFc^2^\l^3^/sin(2\q)]^-1/4^
_refine_ls_extinction_method SHELXL
_refine_ls_goodness_of_fit_ref 0.700
_refine_ls_hydrogen_treatment mixed
_refine_ls_matrix_type full
_refine_ls_number_parameters 213
_refine_ls_number_reflns 4148
_refine_ls_number_restraints 0
_refine_ls_restrained_S_all 0.700
_refine_ls_R_factor_all 0.1200
_refine_ls_R_factor_gt 0.0671
_refine_ls_shift/su_max 0.020
_refine_ls_shift/su_mean 0.020
_refine_ls_structure_factor_coef Fsqd
_refine_ls_weighting_details 'w=1/[\s^2^(Fo^2^)+(0.0454P)^2^+9.5395P] where P=(Fo^2^+2Fc^2^)/3'
_refine_ls_weighting_scheme calc
_refine_ls_wR_factor_gt 0.1339
_refine_ls_wR_factor_ref 0.1694
_reflns_Friedel_coverage 0.000
_reflns_number_gt 2489
_reflns_number_total 4148
_reflns_threshold_expression 'I > 2\s(I)'
_cod_data_source_file c7nj00896a2.cif
_cod_data_source_block shelx
_cod_database_code 7056324
_shelx_space_group_comment
;
The symmetry employed for this shelxl refinement is uniquely defined
by the following loop, which should always be used as a source of
symmetry information in preference to the above space-group names.
They are only intended as comments.
;
_shelx_estimated_absorpt_t_min 0.86199
_shelx_estimated_absorpt_t_max 1.00000
_shelxl_version_number 2013-4

loop_
_space_group_symop_operation_xyz
'x, y, z'
'-x+1/2, -y, z+1/2'
'-x, y+1/2, -z+1/2'
'x+1/2, -y+1/2, -z'
'-x, -y, -z'
'x-1/2, y, -z-1/2'
'x, -y-1/2, z-1/2'
'-x-1/2, y-1/2, z'

loop_
_atom_site_label
_atom_site_type_symbol
_atom_site_fract_x
_atom_site_fract_y
_atom_site_fract_z
_atom_site_U_iso_or_equiv
_atom_site_adp_type
_atom_site_occupancy
_atom_site_site_symmetry_order
_atom_site_calc_flag
_atom_site_refinement_flags_posn
_atom_site_refinement_flags_adp
C8 C 0.1329(5) 0.3659(2) 0.31817(13) 0.0750(10) Uani 1 1 d . .
H8 H 0.1202 0.4175 0.3196 0.090 Uiso 1 1 calc R U
C7 C 0.2459(5) 0.3345(2) 0.28208(13) 0.0801(10) Uani 1 1 d . .
H7 H 0.3101 0.3646 0.2591 0.096 Uiso 1 1 calc R U
C17 C 0.0979(5) 0.0114(2) 0.65060(12) 0.0732(10) Uani 1 1 d . .
H17 H 0.0097 0.0132 0.6768 0.088 Uiso 1 1 calc R U
C19 C 0.3169(6) -0.0588(2) 0.70875(13) 0.0950(13) Uani 1 1 d . .
H19A H 0.2121 -0.0517 0.7316 0.143 Uiso 1 1 calc R U
H19B H 0.4297 -0.0363 0.7226 0.143 Uiso 1 1 calc R U
H19C H 0.3384 -0.1112 0.7040 0.143 Uiso 1 1 calc R U
H12 H 0.231(4) 0.0680(16) 0.4892(10) 0.062(8) Uiso 1 1 d . .
O1 O 0.2313(3) 0.13146(12) 0.41067(8) 0.0637(6) Uani 1 1 d . .
N1 N -0.2056(3) 0.22167(12) 0.40921(8) 0.0470(5) Uani 1 1 d . .
N3 N -0.0187(3) 0.11020(12) 0.50862(8) 0.0495(6) Uani 1 1 d . .
N2 N -0.0369(3) 0.19743(13) 0.38528(8) 0.0482(6) Uani 1 1 d . .
C1 C -0.2184(3) 0.18417(14) 0.45354(10) 0.0442(6) Uani 1 1 d . .
C2 C -0.0553(4) 0.14449(14) 0.46230(9) 0.0424(6) Uani 1 1 d . .
C3 C 0.0666(4) 0.15268(15) 0.41912(10) 0.0461(6) Uani 1 1 d . .
C4 C 0.0550(4) 0.24518(16) 0.34997(9) 0.0468(6) Uani 1 1 d . .
C12 C 0.1369(4) 0.07497(15) 0.51630(11) 0.0498(6) Uani 1 1 d . .
C5 C 0.1688(4) 0.21332(19) 0.31322(11) 0.0598(8) Uani 1 1 d . .
H5 H 0.1805 0.1618 0.3111 0.072 Uiso 1 1 calc R U
C13 C 0.1805(4) 0.04191(15) 0.56515(10) 0.0488(6) Uani 1 1 d . .
C14 C 0.3542(4) 0.00731(16) 0.57324(11) 0.0566(7) Uani 1 1 d . .
H14 H 0.4430 0.0057 0.5471 0.068 Uiso 1 1 calc R U
C9 C 0.0368(4) 0.32170(17) 0.35269(11) 0.0585(7) Uani 1 1 d . .
H9 H -0.0393 0.3433 0.3775 0.070 Uiso 1 1 calc R U
C15 C 0.3992(4) -0.02498(17) 0.61911(12) 0.0613(8) Uani 1 1 d . .
H15 H 0.5169 -0.0481 0.6234 0.074 Uiso 1 1 calc R U
C11 C -0.3911(4) 0.18881(18) 0.48583(12) 0.0638(8) Uani 1 1 d . .
H11A H -0.4838 0.2205 0.4700 0.096 Uiso 1 1 calc R U
H11B H -0.3572 0.2090 0.5182 0.096 Uiso 1 1 calc R U
H11C H -0.4440 0.1399 0.4902 0.096 Uiso 1 1 calc R U
C16 C 0.2708(5) -0.02312(17) 0.65855(11) 0.0624(8) Uani 1 1 d . .
C10 C -0.3693(4) 0.23899(18) 0.37697(12) 0.0620(8) Uani 1 1 d . .
H10A H -0.3265 0.2654 0.3476 0.093 Uiso 1 1 calc R U
H10B H -0.4582 0.2693 0.3954 0.093 Uiso 1 1 calc R U
H10C H -0.4306 0.1936 0.3668 0.093 Uiso 1 1 calc R U
C6 C 0.2654(5) 0.2588(2) 0.27953(11) 0.0735(10) Uani 1 1 d . .
H6 H 0.3438 0.2377 0.2551 0.088 Uiso 1 1 calc R U
C18 C 0.0521(4) 0.04347(18) 0.60495(11) 0.0639(8) Uani 1 1 d . .
H18 H -0.0660 0.0663 0.6008 0.077 Uiso 1 1 calc R U

loop_
_atom_site_aniso_label
_atom_site_aniso_U_11
_atom_site_aniso_U_22
_atom_site_aniso_U_33
_atom_site_aniso_U_23
_atom_site_aniso_U_13
_atom_site_aniso_U_12
C8 0.070(2) 0.073(2) 0.083(2) 0.0108(19) 0.0083(19) -0.0069(18)
C7 0.065(2) 0.103(3) 0.073(2) 0.017(2) 0.0114(19) -0.010(2)
C17 0.071(2) 0.091(3) 0.0582(18) 0.0120(17) 0.0119(17) 0.0170(19)
C19 0.108(3) 0.111(3) 0.067(2) 0.014(2) -0.007(2) 0.028(3)
O1 0.0395(10) 0.0803(15) 0.0711(13) 0.0073(11) 0.0069(10) 0.0144(10)
N1 0.0334(11) 0.0526(13) 0.0550(13) -0.0029(10) 0.0016(9) 0.0060(10)
N3 0.0481(13) 0.0474(13) 0.0529(13) -0.0023(10) -0.0021(11) -0.0004(11)
N2 0.0337(11) 0.0589(14) 0.0521(12) -0.0009(11) 0.0033(10) 0.0093(10)
C1 0.0376(13) 0.0445(14) 0.0504(14) -0.0088(12) 0.0014(11) -0.0005(11)
C2 0.0396(13) 0.0418(13) 0.0458(13) -0.0070(11) -0.0017(11) -0.0035(11)
C3 0.0366(13) 0.0469(15) 0.0547(15) -0.0056(12) -0.0032(12) 0.0031(11)
C4 0.0363(12) 0.0603(17) 0.0439(13) -0.0029(12) -0.0039(11) 0.0019(12)
C12 0.0485(15) 0.0456(15) 0.0552(16) -0.0025(13) 0.0002(13) -0.0011(13)
C5 0.0457(15) 0.080(2) 0.0531(16) -0.0094(15) -0.0004(13) 0.0076(15)
C13 0.0507(15) 0.0434(14) 0.0522(15) -0.0047(12) -0.0031(12) 0.0015(13)
C14 0.0557(17) 0.0576(17) 0.0566(17) -0.0049(14) 0.0008(14) 0.0080(14)
C9 0.0528(17) 0.0634(19) 0.0592(17) -0.0054(15) 0.0050(14) -0.0009(15)
C15 0.0575(18) 0.0588(18) 0.0677(19) -0.0065(15) -0.0095(15) 0.0153(15)
C11 0.0499(16) 0.069(2) 0.0723(19) -0.0016(16) 0.0159(15) 0.0084(15)
C16 0.071(2) 0.0593(18) 0.0568(17) 0.0019(14) -0.0058(16) 0.0076(16)
C10 0.0396(14) 0.071(2) 0.076(2) 0.0056(16) -0.0072(14) 0.0086(14)
C6 0.0517(18) 0.116(3) 0.0525(17) -0.0054(19) 0.0089(14) 0.006(2)
C18 0.0553(17) 0.073(2) 0.0640(18) 0.0085(16) 0.0050(15) 0.0132(16)

loop_
_atom_type_symbol
_atom_type_description
_atom_type_scat_dispersion_real
_atom_type_scat_dispersion_imag
_atom_type_scat_source
C C 0.0033 0.0016 'International Tables Vol C Tables 4.2.6.8 and 6.1.1.4'
H H 0.0000 0.0000 'International Tables Vol C Tables 4.2.6.8 and 6.1.1.4'
N N 0.0061 0.0033 'International Tables Vol C Tables 4.2.6.8 and 6.1.1.4'
O O 0.0106 0.0060 'International Tables Vol C Tables 4.2.6.8 and 6.1.1.4'

loop_
_geom_angle_atom_site_label_1
_geom_angle_atom_site_label_2
_geom_angle_atom_site_label_3
_geom_angle
C7 C8 C9 120.5(3)
C6 C7 C8 120.3(3)
C18 C17 C16 121.9(3)
C1 N1 N2 106.9(2)
C1 N1 C10 123.9(2)
N2 N1 C10 117.4(2)
C12 N3 C2 121.0(2)
C3 N2 N1 108.8(2)
C3 N2 C4 122.0(2)
N1 N2 C4 119.3(2)
N1 C1 C2 110.5(2)
N1 C1 C11 121.7(2)
C2 C1 C11 127.8(3)
C1 C2 N3 122.2(2)
C1 C2 C3 108.0(2)
N3 C2 C3 129.5(2)
O1 C3 N2 122.9(2)
O1 C3 C2 132.0(3)
N2 C3 C2 105.0(2)
C9 C4 C5 120.1(3)
C9 C4 N2 121.5(2)
C5 C4 N2 118.3(3)
N3 C12 C13 121.5(3)
C6 C5 C4 119.4(3)
C18 C13 C14 117.6(3)
C18 C13 C12 122.1(3)
C14 C13 C12 120.3(3)
C15 C14 C13 121.7(3)
C4 C9 C8 119.4(3)
C16 C15 C14 120.4(3)
C15 C16 C17 118.0(3)
C15 C16 C19 121.1(3)
C17 C16 C19 120.9(3)
C7 C6 C5 120.3(3)
C17 C18 C13 120.5(3)

loop_
_geom_bond_atom_site_label_1
_geom_bond_atom_site_label_2
_geom_bond_distance
C8 C7 1.364(5)
C8 C9 1.385(4)
C7 C6 1.367(5)
C17 C18 1.376(4)
C17 C16 1.377(4)
C19 C16 1.511(4)
O1 C3 1.235(3)
N1 C1 1.356(3)
N1 N2 1.409(3)
N1 C10 1.463(3)
N3 C12 1.277(3)
N3 C2 1.396(3)
N2 C3 1.405(3)
N2 C4 1.423(3)
C1 C2 1.366(3)
C1 C11 1.484(4)
C2 C3 1.435(4)
C4 C9 1.382(4)
C4 C5 1.382(4)
C12 C13 1.455(4)
C5 C6 1.385(4)
C13 C18 1.386(4)
C13 C14 1.383(4)
C14 C15 1.382(4)
C15 C16 1.379(4)

loop_
_geom_torsion_atom_site_label_1
_geom_torsion_atom_site_label_2
_geom_torsion_atom_site_label_3
_geom_torsion_atom_site_label_4
_geom_torsion
C9 C8 C7 C6 0.1(6)
C1 N1 N2 C3 -8.5(3)
C10 N1 N2 C3 -153.1(2)
C1 N1 N2 C4 -154.9(2)
C10 N1 N2 C4 60.5(3)
N2 N1 C1 C2 7.8(3)
C10 N1 C1 C2 149.5(3)
N2 N1 C1 C11 -172.3(2)
C10 N1 C1 C11 -30.5(4)
N1 C1 C2 N3 169.9(2)
C11 C1 C2 N3 -10.0(4)
N1 C1 C2 C3 -4.2(3)
C11 C1 C2 C3 175.9(3)
C12 N3 C2 C1 -178.2(3)
C12 N3 C2 C3 -5.5(4)
N1 N2 C3 O1 -170.6(2)
C4 N2 C3 O1 -25.3(4)
N1 N2 C3 C2 5.9(3)
C4 N2 C3 C2 151.2(2)
C1 C2 C3 O1 174.8(3)
N3 C2 C3 O1 1.3(5)
C1 C2 C3 N2 -1.2(3)
N3 C2 C3 N2 -174.7(2)
C3 N2 C4 C9 -115.0(3)
N1 N2 C4 C9 26.8(4)
C3 N2 C4 C5 63.2(3)
N1 N2 C4 C5 -155.0(2)
C2 N3 C12 C13 177.2(2)
C9 C4 C5 C6 0.5(4)
N2 C4 C5 C6 -177.7(2)
N3 C12 C13 C18 3.4(4)
N3 C12 C13 C14 -176.7(3)
C18 C13 C14 C15 0.3(4)
C12 C13 C14 C15 -179.6(3)
C5 C4 C9 C8 0.3(4)
N2 C4 C9 C8 178.4(3)
C7 C8 C9 C4 -0.6(5)
C13 C14 C15 C16 -0.4(5)
C14 C15 C16 C17 0.2(5)
C14 C15 C16 C19 179.3(3)
C18 C17 C16 C15 0.0(5)
C18 C17 C16 C19 -179.1(4)
C8 C7 C6 C5 0.7(6)
C4 C5 C6 C7 -1.0(5)
C16 C17 C18 C13 -0.1(6)
C14 C13 C18 C17 -0.1(5)
C12 C13 C18 C17 179.8(3)
